data_1556063
loop_
_publ_author_name
'Santalla, Hugo'
'Faza, Olalla Nieto'
'G\'omez, Generosa'
'Fall, Yagamare'
'Silva L\'opez, Carlos'

_publ_section_title
;
 From Hydrindane to Decalin: A Mild Transformation through a Dyotropic
 Ring Expansion.
;
_journal_issue 13
_journal_name_full 'Organic letters'
_journal_page_first 3648
_journal_page_last 3651
_journal_paper_doi 10.1021/acs.orglett.7b01621
_journal_volume 19
_journal_year 2017
_chemical_absolute_configuration ad
_chemical_formula_moiety 'C19 H38 O4 S Si'
_chemical_formula_sum 'C19 H38 O4 S Si'
_chemical_formula_weight 390.64
_space_group_crystal_system monoclinic
_space_group_IT_number 4
_space_group_name_Hall 'P 2yb'
_space_group_name_H-M_alt 'P 1 21 1'
_atom_sites_solution_hydrogens geom
_audit_creation_date 2017-05-29
_audit_creation_method
;
Olex2 1.2
(compiled 2017.03.28 svn.r3405 for OlexSys, GUI svn.r5337)
;
_cell_angle_alpha 90
_cell_angle_beta 102.088(3)
_cell_angle_gamma 90
_cell_formula_units_Z 4
_cell_length_a 12.0435(11)
_cell_length_b 8.0033(7)
_cell_length_c 23.937(2)
_cell_measurement_reflns_used 9989
_cell_measurement_temperature 100(2)
_cell_measurement_theta_max 26.44
_cell_measurement_theta_min 2.61
_cell_volume 2256.1(3)
_computing_cell_refinement 'SAINT v8.37A (Bruker, 2015)'
_computing_data_collection 'Bruker APEX3'
_computing_data_reduction 'SAINT v8.37A (Bruker, 2015)'
_computing_molecular_graphics 'Olex2 (Dolomanov et al., 2009)'
_computing_publication_material 'Olex2 (Dolomanov et al., 2009)'
_computing_structure_refinement 'XL (Sheldrick, 2008)'
_computing_structure_solution 'XT (Sheldrick, 2015)'
_diffrn_ambient_temperature 100.0
_diffrn_measured_fraction_theta_full 0.998
_diffrn_measured_fraction_theta_max 0.996
_diffrn_measurement_device_type 'Bruker D8 Venture Photon 100 CMOS'
_diffrn_measurement_method '\f and \w scans'
_diffrn_radiation_monochromator 'Incoatec HeliosTM multilayer optics'
_diffrn_radiation_source 'Incoatec high brillance I\muS microsource'
_diffrn_radiation_type MoK\a
_diffrn_radiation_wavelength 0.71073
_diffrn_reflns_av_R_equivalents 0.0445
_diffrn_reflns_av_unetI/netI 0.0378
_diffrn_reflns_Laue_measured_fraction_full 0.998
_diffrn_reflns_Laue_measured_fraction_max 0.996
_diffrn_reflns_limit_h_max 15
_diffrn_reflns_limit_h_min -15
_diffrn_reflns_limit_k_max 10
_diffrn_reflns_limit_k_min -10
_diffrn_reflns_limit_l_max 29
_diffrn_reflns_limit_l_min -29
_diffrn_reflns_number 42275
_diffrn_reflns_point_group_measured_fraction_full 0.999
_diffrn_reflns_point_group_measured_fraction_max 0.996
_diffrn_reflns_theta_full 25.242
_diffrn_reflns_theta_max 26.436
_diffrn_reflns_theta_min 2.611
_diffrn_standards_number 0
_exptl_absorpt_coefficient_mu 0.215
_exptl_absorpt_correction_T_max 0.7454
_exptl_absorpt_correction_T_min 0.5941
_exptl_absorpt_correction_type multi-scan
_exptl_absorpt_process_details
;
SADABS-2016/2 (Bruker,2016/2) was used for absorption correction.
wR2(int) was 0.1502 before and 0.0692 after correction.
The Ratio of minimum to maximum transmission is 0.7970.
The \l/2 correction factor is Not present.
;
_exptl_crystal_colour colourless
_exptl_crystal_colour_primary colourless
_exptl_crystal_density_diffrn 1.150
_exptl_crystal_description needle
_exptl_crystal_F_000 856
_exptl_crystal_size_max 0.366
_exptl_crystal_size_mid 0.082
_exptl_crystal_size_min 0.053
_refine_diff_density_max 0.383
_refine_diff_density_min -0.403
_refine_diff_density_rms 0.068
_refine_ls_abs_structure_details
;
 Flack x determined using 3633 quotients [(I+)-(I-)]/[(I+)+(I-)]
 (Parsons, Flack and Wagner, Acta Cryst. B69 (2013) 249-259).
;
_refine_ls_abs_structure_Flack -0.02(6)
_refine_ls_extinction_method none
_refine_ls_goodness_of_fit_ref 1.046
_refine_ls_hydrogen_treatment constr
_refine_ls_matrix_type full
_refine_ls_number_parameters 467
_refine_ls_number_reflns 9222
_refine_ls_number_restraints 1
_refine_ls_restrained_S_all 1.046
_refine_ls_R_factor_all 0.0460
_refine_ls_R_factor_gt 0.0401
_refine_ls_shift/su_max 0.000
_refine_ls_shift/su_mean 0.000
_refine_ls_structure_factor_coef Fsqd
_refine_ls_weighting_details 'w=1/[\s^2^(Fo^2^)+(0.0612P)^2^+0.5470P] where P=(Fo^2^+2Fc^2^)/3'
_refine_ls_weighting_scheme calc
_refine_ls_wR_factor_gt 0.0974
_refine_ls_wR_factor_ref 0.1010
_reflns_Friedel_coverage 0.860
_reflns_Friedel_fraction_full 1.000
_reflns_Friedel_fraction_max 0.995
_reflns_number_gt 8448
_reflns_number_total 9222
_reflns_threshold_expression 'I > 2\s(I)'
_cod_data_source_file ol7b01621_si_002.cif
_cod_data_source_block 32009101_0m_a
_cod_depositor_comments
;

2022-05-28
Z value and formula fixed to values more according to usual
chemical conventions.                 miguel
;
_cod_original_formula_sum 'C38 H76 O8 S2 Si2'
_cod_original_formula_weight 781.28
_cod_original_formula_moiety '2(C19 H38 O4 S Si)'
_cod_original_formula_units_Z 2
_cod_original_cell_volume 2256.0(3)
_cod_database_code 1556063
_shelx_shelxl_version_number 2014/7
_shelx_space_group_comment
;
The symmetry employed for this shelxl refinement is uniquely defined
by the following loop, which should always be used as a source of
symmetry information in preference to the above space-group names.
They are only intended as comments.
;
_shelx_estimated_absorpt_t_max 0.989
_shelx_estimated_absorpt_t_min 0.925
_olex2_refinement_description
;
1. Fixed Uiso
 At 1.2 times of:
  All C(H) groups, All C(H,H) groups
 At 1.5 times of:
  All C(H,H,H) groups
2.a Ternary CH refined with riding coordinates:
 C1(H1), C2(H2), C4A(H4AA), C5(H5), C2'(H2'), C1'(H1'), C4A'(H4A'), C5'(H5')
2.b Secondary CH2 refined with riding coordinates:
 C3(H3A,H3B), C4(H4A,H4B), C6(H6A,H6B), C7(H7A,H7B), C8(H8A,H8B), C3'(H3'A,
 H3'B), C4'(H4'A,H4'B), C6'(H6'A,H6'B), C7'(H7'A,H7'B), C8'(H8'A,H8'B)
2.c Idealised Me refined as rotating group:
 C15(H15A,H15B,H15C), C21(H21A,H21B,H21C), C51(H51A,H51B,H51C), C52(H52A,H52B,
 H52C), C54(H54A,H54B,H54C), C55(H55A,H55B,H55C), C56(H56A,H56B,H56C), C81(H81A,
 H81B,H81C), C15'(H15D,H15E,H15F), C21'(H21D,H21E,H21F), C51'(H51D,H51E,H51F),
 C52'(H52D,H52E,H52F), C54'(H54D,H54E,H54F), C55'(H55D,H55E,H55F), C56'(H56D,
 H56E,H56F), C81'(H81D,H81E,H81F)
;
_olex2_submission_special_instructions 'No special instructions were received'

loop_
_space_group_symop_operation_xyz
'x, y, z'
'-x, y+1/2, -z'

loop_
_atom_site_label
_atom_site_type_symbol
_atom_site_fract_x
_atom_site_fract_y
_atom_site_fract_z
_atom_site_U_iso_or_equiv
_atom_site_adp_type
_atom_site_occupancy
_atom_site_site_symmetry_order
_atom_site_calc_flag
_atom_site_refinement_flags_posn
S12 S 0.58503(6) 0.39246(10) 0.56999(3) 0.02184(17) Uani 1 1 d .
O11 O 0.64729(17) 0.5029(3) 0.62161(8) 0.0214(5) Uani 1 1 d .
O13 O 0.66414(19) 0.2837(3) 0.55099(9) 0.0265(5) Uani 1 1 d .
O14 O 0.4903(2) 0.3206(3) 0.58802(10) 0.0340(6) Uani 1 1 d .
Si5 Si 1.08382(7) 0.39935(12) 0.86765(3) 0.02305(19) Uani 1 1 d .
O5 O 0.99209(16) 0.3948(3) 0.80591(8) 0.0215(4) Uani 1 1 d .
C1 C 0.7729(2) 0.5213(4) 0.63650(12) 0.0201(6) Uani 1 1 d .
H1 H 0.8059 0.4736 0.6050 0.024 Uiso 1 1 calc R
C15 C 0.5354(3) 0.5400(5) 0.51631(14) 0.0331(8) Uani 1 1 d .
H15A H 0.4904 0.6251 0.5310 0.050 Uiso 1 1 calc GR
H15B H 0.4878 0.4840 0.4834 0.050 Uiso 1 1 calc GR
H15C H 0.6001 0.5932 0.5045 0.050 Uiso 1 1 calc GR
C2 C 0.8004(3) 0.7079(4) 0.64220(13) 0.0238(7) Uani 1 1 d .
H2 H 0.7725 0.7510 0.6760 0.029 Uiso 1 1 calc R
C21 C 0.7451(3) 0.8117(4) 0.59047(14) 0.0328(8) Uani 1 1 d .
H21A H 0.7681 0.7685 0.5563 0.049 Uiso 1 1 calc GR
H21B H 0.7693 0.9284 0.5965 0.049 Uiso 1 1 calc GR
H21C H 0.6623 0.8051 0.5853 0.049 Uiso 1 1 calc GR
C3 C 0.9301(3) 0.7247(4) 0.65529(14) 0.0282(7) Uani 1 1 d .
H3A H 0.9595 0.6841 0.6221 0.034 Uiso 1 1 calc R
H3B H 0.9507 0.8442 0.6610 0.034 Uiso 1 1 calc R
C4 C 0.9865(3) 0.6271(4) 0.70818(14) 0.0256(7) Uani 1 1 d .
H4A H 0.9658 0.6776 0.7424 0.031 Uiso 1 1 calc R
H4B H 1.0701 0.6339 0.7129 0.031 Uiso 1 1 calc R
C4A C 0.9498(2) 0.4434(4) 0.70357(13) 0.0198(6) Uani 1 1 d .
H4AA H 0.9730 0.4004 0.6685 0.024 Uiso 1 1 calc R
C5 C 1.0136(2) 0.3354(4) 0.75239(13) 0.0212(6) Uani 1 1 d .
H5 H 1.0968 0.3469 0.7536 0.025 Uiso 1 1 calc R
C51 C 1.2246(3) 0.4727(7) 0.85756(17) 0.0467(11) Uani 1 1 d .
H51A H 1.2599 0.3856 0.8384 0.070 Uiso 1 1 calc GR
H51B H 1.2734 0.4971 0.8949 0.070 Uiso 1 1 calc GR
H51C H 1.2149 0.5742 0.8341 0.070 Uiso 1 1 calc GR
C52 C 1.1005(4) 0.1868(5) 0.90112(18) 0.0469(10) Uani 1 1 d .
H52A H 1.0256 0.1427 0.9034 0.070 Uiso 1 1 calc GR
H52B H 1.1480 0.1947 0.9397 0.070 Uiso 1 1 calc GR
H52C H 1.1366 0.1119 0.8779 0.070 Uiso 1 1 calc GR
C53 C 1.0202(3) 0.5483(4) 0.91270(13) 0.0267(7) Uani 1 1 d .
C54 C 1.0175(3) 0.7255(5) 0.88784(17) 0.0394(9) Uani 1 1 d .
H54A H 1.0951 0.7611 0.8870 0.059 Uiso 1 1 calc GR
H54B H 0.9846 0.8026 0.9117 0.059 Uiso 1 1 calc GR
H54C H 0.9713 0.7260 0.8489 0.059 Uiso 1 1 calc GR
C55 C 0.8983(3) 0.4964(5) 0.91464(15) 0.0368(9) Uani 1 1 d .
H55A H 0.8513 0.4986 0.8759 0.055 Uiso 1 1 calc GR
H55B H 0.8671 0.5743 0.9390 0.055 Uiso 1 1 calc GR
H55C H 0.8987 0.3831 0.9303 0.055 Uiso 1 1 calc GR
C56 C 1.0911(3) 0.5497(6) 0.97468(15) 0.0445(10) Uani 1 1 d .
H56A H 1.0912 0.4376 0.9912 0.067 Uiso 1 1 calc GR
H56B H 1.0576 0.6290 0.9977 0.067 Uiso 1 1 calc GR
H56C H 1.1692 0.5834 0.9744 0.067 Uiso 1 1 calc GR
C6 C 0.9820(3) 0.1516(4) 0.74310(14) 0.0231(6) Uani 1 1 d .
H6A H 1.0185 0.0868 0.7772 0.028 Uiso 1 1 calc R
H6B H 1.0110 0.1089 0.7101 0.028 Uiso 1 1 calc R
C7 C 0.8536(2) 0.1260(4) 0.73214(13) 0.0208(6) Uani 1 1 d .
H7A H 0.8259 0.1550 0.7671 0.025 Uiso 1 1 calc R
H7B H 0.8358 0.0069 0.7233 0.025 Uiso 1 1 calc R
C8 C 0.7922(2) 0.2344(4) 0.68234(13) 0.0188(6) Uani 1 1 d .
H8A H 0.7093 0.2166 0.6771 0.023 Uiso 1 1 calc R
H8B H 0.8152 0.1982 0.6469 0.023 Uiso 1 1 calc R
C8A C 0.8182(2) 0.4222(4) 0.69179(12) 0.0181(6) Uani 1 1 d .
C81 C 0.7635(2) 0.4855(4) 0.74060(12) 0.0202(6) Uani 1 1 d .
H81A H 0.7915 0.5981 0.7519 0.030 Uiso 1 1 calc GR
H81B H 0.7834 0.4101 0.7734 0.030 Uiso 1 1 calc GR
H81C H 0.6808 0.4885 0.7275 0.030 Uiso 1 1 calc GR
S12' S 0.86898(7) 0.47096(10) 0.45669(3) 0.02497(18) Uani 1 1 d .
O11' O 0.82836(16) 0.4934(3) 0.38998(8) 0.0194(4) Uani 1 1 d .
O13' O 0.9888(2) 0.4931(4) 0.46910(11) 0.0451(7) Uani 1 1 d .
O14' O 0.8004(2) 0.5716(3) 0.48575(10) 0.0356(6) Uani 1 1 d .
C2' C 0.7794(2) 0.7637(4) 0.34492(13) 0.0206(6) Uani 1 1 d .
H2' H 0.8293 0.7342 0.3178 0.025 Uiso 1 1 calc R
Si5' Si 0.41561(7) 0.52269(10) 0.13223(3) 0.02031(19) Uani 1 1 d .
O5' O 0.49286(17) 0.4920(3) 0.19687(8) 0.0196(4) Uani 1 1 d .
C1' C 0.7314(2) 0.6029(4) 0.36396(12) 0.0172(6) Uani 1 1 d .
H1' H 0.6866 0.6300 0.3935 0.021 Uiso 1 1 calc R
C15' C 0.8411(3) 0.2600(4) 0.46672(14) 0.0286(7) Uani 1 1 d .
H15D H 0.7592 0.2398 0.4556 0.043 Uiso 1 1 calc GR
H15E H 0.8681 0.2306 0.5070 0.043 Uiso 1 1 calc GR
H15F H 0.8806 0.1912 0.4431 0.043 Uiso 1 1 calc GR
C21' C 0.8507(3) 0.8601(4) 0.39499(14) 0.0271(7) Uani 1 1 d .
H21D H 0.8053 0.8809 0.4238 0.041 Uiso 1 1 calc GR
H21E H 0.8745 0.9670 0.3813 0.041 Uiso 1 1 calc GR
H21F H 0.9179 0.7943 0.4120 0.041 Uiso 1 1 calc GR
C3' C 0.6826(3) 0.8743(4) 0.31310(14) 0.0242(6) Uani 1 1 d .
H3'A H 0.6403 0.9200 0.3410 0.029 Uiso 1 1 calc R
H3'B H 0.7155 0.9697 0.2958 0.029 Uiso 1 1 calc R
C4' C 0.5994(3) 0.7823(4) 0.26621(13) 0.0223(6) Uani 1 1 d .
H4'A H 0.5342 0.8559 0.2507 0.027 Uiso 1 1 calc R
H4'B H 0.6376 0.7534 0.2347 0.027 Uiso 1 1 calc R
C4A' C 0.5570(2) 0.6233(4) 0.29003(12) 0.0165(6) Uani 1 1 d .
H4A' H 0.5247 0.6604 0.3232 0.020 Uiso 1 1 calc R
C5' C 0.4589(2) 0.5399(4) 0.24896(12) 0.0184(6) Uani 1 1 d .
H5' H 0.3956 0.6225 0.2391 0.022 Uiso 1 1 calc R
C51' C 0.4177(4) 0.7479(5) 0.11306(16) 0.0412(9) Uani 1 1 d .
H51D H 0.3838 0.8140 0.1396 0.062 Uiso 1 1 calc GR
H51E H 0.3742 0.7645 0.0740 0.062 Uiso 1 1 calc GR
H51F H 0.4964 0.7839 0.1154 0.062 Uiso 1 1 calc GR
C52' C 0.2652(3) 0.4594(6) 0.12800(15) 0.0376(9) Uani 1 1 d .
H52D H 0.2615 0.3385 0.1338 0.056 Uiso 1 1 calc GR
H52E H 0.2199 0.4886 0.0903 0.056 Uiso 1 1 calc GR
H52F H 0.2351 0.5178 0.1576 0.056 Uiso 1 1 calc GR
C53' C 0.4839(3) 0.3869(5) 0.08465(13) 0.0259(7) Uani 1 1 d .
C54' C 0.4816(4) 0.2043(5) 0.10400(16) 0.0393(9) Uani 1 1 d .
H54D H 0.5219 0.1947 0.1439 0.059 Uiso 1 1 calc GR
H54E H 0.5189 0.1336 0.0800 0.059 Uiso 1 1 calc GR
H54F H 0.4027 0.1682 0.1004 0.059 Uiso 1 1 calc GR
C55' C 0.6076(3) 0.4401(6) 0.08845(16) 0.0422(10) Uani 1 1 d .
H55D H 0.6099 0.5572 0.0768 0.063 Uiso 1 1 calc GR
H55E H 0.6419 0.3697 0.0631 0.063 Uiso 1 1 calc GR
H55F H 0.6501 0.4273 0.1279 0.063 Uiso 1 1 calc GR
C56' C 0.4189(3) 0.4009(6) 0.02232(14) 0.0379(8) Uani 1 1 d .
H56D H 0.3412 0.3596 0.0192 0.057 Uiso 1 1 calc GR
H56E H 0.4574 0.3339 -0.0022 0.057 Uiso 1 1 calc GR
H56F H 0.4167 0.5180 0.0102 0.057 Uiso 1 1 calc GR
C6' C 0.4152(2) 0.3883(4) 0.27599(12) 0.0212(6) Uani 1 1 d .
H6'A H 0.3559 0.3320 0.2472 0.025 Uiso 1 1 calc R
H6'B H 0.3800 0.4253 0.3077 0.025 Uiso 1 1 calc R
C7' C 0.5105(2) 0.2640(4) 0.29880(13) 0.0223(6) Uani 1 1 d .
H7'A H 0.5406 0.2178 0.2666 0.027 Uiso 1 1 calc R
H7'B H 0.4800 0.1702 0.3180 0.027 Uiso 1 1 calc R
C8' C 0.6065(2) 0.3497(4) 0.34117(12) 0.0201(6) Uani 1 1 d .
H8'A H 0.6681 0.2679 0.3543 0.024 Uiso 1 1 calc R
H8'B H 0.5774 0.3860 0.3750 0.024 Uiso 1 1 calc R
C8A' C 0.6559(2) 0.5024(3) 0.31557(11) 0.0156(6) Uani 1 1 d .
C81' C 0.7253(2) 0.4423(4) 0.27195(12) 0.0197(6) Uani 1 1 d .
H81D H 0.7489 0.5390 0.2522 0.030 Uiso 1 1 calc GR
H81E H 0.6785 0.3681 0.2440 0.030 Uiso 1 1 calc GR
H81F H 0.7927 0.3818 0.2920 0.030 Uiso 1 1 calc GR

loop_
_atom_site_aniso_label
_atom_site_aniso_U_11
_atom_site_aniso_U_22
_atom_site_aniso_U_33
_atom_site_aniso_U_23
_atom_site_aniso_U_13
_atom_site_aniso_U_12
S12 0.0225(4) 0.0233(4) 0.0198(3) -0.0004(3) 0.0048(3) -0.0008(3)
O11 0.0199(10) 0.0237(12) 0.0210(10) -0.0045(9) 0.0051(8) 0.0024(9)
O13 0.0290(12) 0.0250(12) 0.0252(11) -0.0072(9) 0.0050(9) -0.0006(10)
O14 0.0278(13) 0.0452(15) 0.0307(12) -0.0010(11) 0.0099(10) -0.0089(11)
Si5 0.0164(4) 0.0246(4) 0.0272(4) -0.0059(4) 0.0025(3) 0.0027(4)
O5 0.0148(9) 0.0256(11) 0.0246(10) -0.0068(10) 0.0055(8) 0.0017(9)
C1 0.0194(14) 0.0203(15) 0.0228(14) -0.0047(12) 0.0096(11) -0.0017(12)
C15 0.038(2) 0.0309(19) 0.0268(16) 0.0041(14) -0.0016(14) 0.0015(15)
C2 0.0356(18) 0.0148(15) 0.0239(15) -0.0048(12) 0.0133(13) -0.0020(13)
C21 0.055(2) 0.0169(16) 0.0277(17) -0.0032(13) 0.0113(15) 0.0003(15)
C3 0.0382(19) 0.0188(16) 0.0323(17) -0.0056(13) 0.0184(14) -0.0087(14)
C4 0.0230(16) 0.0214(16) 0.0358(17) -0.0097(14) 0.0142(13) -0.0075(13)
C4A 0.0155(14) 0.0197(16) 0.0273(14) -0.0088(12) 0.0118(11) -0.0057(11)
C5 0.0139(14) 0.0248(16) 0.0270(15) -0.0100(12) 0.0087(11) -0.0013(11)
C51 0.0216(18) 0.071(3) 0.047(2) -0.022(2) 0.0065(15) -0.0101(19)
C52 0.059(3) 0.035(2) 0.043(2) 0.0007(18) 0.0001(19) 0.017(2)
C53 0.0240(16) 0.0308(18) 0.0241(15) -0.0064(14) 0.0020(12) 0.0034(14)
C54 0.045(2) 0.0277(19) 0.046(2) -0.0093(16) 0.0095(17) 0.0059(17)
C55 0.0289(18) 0.050(2) 0.0338(17) -0.0038(17) 0.0127(14) 0.0063(17)
C56 0.045(2) 0.056(3) 0.0290(18) -0.0139(18) -0.0013(16) 0.015(2)
C6 0.0158(15) 0.0224(16) 0.0317(16) -0.0056(13) 0.0065(12) 0.0017(12)
C7 0.0160(14) 0.0165(14) 0.0303(16) -0.0013(12) 0.0059(12) -0.0011(11)
C8 0.0133(13) 0.0181(15) 0.0259(15) -0.0038(12) 0.0060(11) -0.0024(11)
C8A 0.0149(13) 0.0188(16) 0.0220(13) -0.0048(11) 0.0068(11) -0.0024(11)
C81 0.0182(14) 0.0226(16) 0.0215(13) -0.0025(12) 0.0083(11) 0.0035(12)
S12' 0.0268(4) 0.0219(4) 0.0234(4) -0.0053(3) -0.0012(3) -0.0003(3)
O11' 0.0162(10) 0.0199(11) 0.0220(10) -0.0052(8) 0.0034(8) 0.0015(8)
O13' 0.0272(13) 0.0550(18) 0.0447(14) -0.0010(14) -0.0119(11) -0.0113(13)
O14' 0.0584(17) 0.0244(13) 0.0245(11) -0.0042(10) 0.0100(11) 0.0090(11)
C2' 0.0191(14) 0.0198(15) 0.0252(15) -0.0038(12) 0.0096(12) -0.0053(12)
Si5' 0.0182(4) 0.0209(4) 0.0214(4) 0.0003(3) 0.0033(3) 0.0026(3)
O5' 0.0180(10) 0.0220(12) 0.0198(10) -0.0011(8) 0.0059(8) 0.0027(8)
C1' 0.0139(14) 0.0175(14) 0.0218(14) -0.0029(11) 0.0069(11) 0.0008(11)
C15' 0.0315(18) 0.0228(17) 0.0303(17) -0.0017(14) 0.0040(14) 0.0040(14)
C21' 0.0283(16) 0.0239(17) 0.0309(16) -0.0075(13) 0.0102(13) -0.0116(13)
C3' 0.0254(15) 0.0144(15) 0.0354(16) -0.0011(13) 0.0122(13) -0.0040(13)
C4' 0.0237(16) 0.0159(15) 0.0290(16) 0.0042(12) 0.0095(12) -0.0012(12)
C4A' 0.0147(14) 0.0127(14) 0.0237(14) 0.0000(11) 0.0076(11) 0.0013(11)
C5' 0.0159(13) 0.0204(15) 0.0201(13) 0.0010(12) 0.0064(11) 0.0030(12)
C51' 0.058(3) 0.0269(19) 0.0355(19) 0.0067(16) 0.0016(17) 0.0080(17)
C52' 0.0191(16) 0.064(3) 0.0283(16) -0.0084(17) 0.0022(13) 0.0002(16)
C53' 0.0239(15) 0.0312(17) 0.0234(14) 0.0006(14) 0.0066(12) 0.0036(15)
C54' 0.053(2) 0.0279(19) 0.038(2) -0.0042(16) 0.0114(17) 0.0121(17)
C55' 0.0263(18) 0.064(3) 0.0398(19) 0.0011(18) 0.0150(15) 0.0037(17)
C56' 0.041(2) 0.049(2) 0.0247(16) -0.0033(17) 0.0090(14) 0.0099(19)
C6' 0.0163(13) 0.0220(15) 0.0259(14) 0.0011(13) 0.0056(11) -0.0035(13)
C7' 0.0185(15) 0.0182(15) 0.0287(16) 0.0019(13) 0.0016(12) -0.0064(12)
C8' 0.0196(15) 0.0166(14) 0.0235(14) 0.0017(11) 0.0029(11) -0.0033(11)
C8A' 0.0126(13) 0.0145(14) 0.0198(13) -0.0018(11) 0.0036(10) -0.0017(11)
C81' 0.0163(14) 0.0193(16) 0.0239(14) -0.0040(11) 0.0049(11) 0.0004(11)

loop_
_atom_type_symbol
_atom_type_description
_atom_type_scat_dispersion_real
_atom_type_scat_dispersion_imag
_atom_type_scat_source
C C 0.0033 0.0016 'International Tables Vol C Tables 4.2.6.8 and 6.1.1.4'
H H 0.0000 0.0000 'International Tables Vol C Tables 4.2.6.8 and 6.1.1.4'
O O 0.0106 0.0060 'International Tables Vol C Tables 4.2.6.8 and 6.1.1.4'
S S 0.1246 0.1234 'International Tables Vol C Tables 4.2.6.8 and 6.1.1.4'
Si Si 0.0817 0.0704 'International Tables Vol C Tables 4.2.6.8 and 6.1.1.4'

loop_
_geom_angle_atom_site_label_1
_geom_angle_atom_site_label_2
_geom_angle_atom_site_label_3
_geom_angle
O11 S12 C15 103.29(15)
O13 S12 O11 110.54(12)
O13 S12 C15 108.88(16)
O14 S12 O11 105.62(13)
O14 S12 O13 118.63(16)
O14 S12 C15 108.78(17)
C1 O11 S12 122.46(17)
O5 Si5 C51 110.41(15)
O5 Si5 C52 110.79(17)
O5 Si5 C53 104.56(12)
C51 Si5 C52 108.9(2)
C51 Si5 C53 111.58(18)
C52 Si5 C53 110.57(18)
C5 O5 Si5 126.34(18)
O11 C1 H1 109.1
O11 C1 C2 108.0(2)
O11 C1 C8A 108.3(2)
C2 C1 H1 109.1
C2 C1 C8A 113.2(2)
C8A C1 H1 109.1
S12 C15 H15A 109.5
S12 C15 H15B 109.5
S12 C15 H15C 109.5
H15A C15 H15B 109.5
H15A C15 H15C 109.5
H15B C15 H15C 109.5
C1 C2 H2 107.8
C1 C2 C3 107.2(3)
C21 C2 C1 114.2(3)
C21 C2 H2 107.8
C21 C2 C3 111.8(3)
C3 C2 H2 107.8
C2 C21 H21A 109.5
C2 C21 H21B 109.5
C2 C21 H21C 109.5
H21A C21 H21B 109.5
H21A C21 H21C 109.5
H21B C21 H21C 109.5
C2 C3 H3A 109.1
C2 C3 H3B 109.1
H3A C3 H3B 107.8
C4 C3 C2 112.5(3)
C4 C3 H3A 109.1
C4 C3 H3B 109.1
C3 C4 H4A 109.4
C3 C4 H4B 109.4
C3 C4 C4A 111.1(3)
H4A C4 H4B 108.0
C4A C4 H4A 109.4
C4A C4 H4B 109.4
C4 C4A H4AA 105.3
C4 C4A C8A 112.6(2)
C5 C4A C4 113.3(3)
C5 C4A H4AA 105.3
C5 C4A C8A 114.0(2)
C8A C4A H4AA 105.3
O5 C5 C4A 109.8(2)
O5 C5 H5 108.1
O5 C5 C6 111.2(3)
C4A C5 H5 108.1
C6 C5 C4A 111.4(2)
C6 C5 H5 108.1
Si5 C51 H51A 109.5
Si5 C51 H51B 109.5
Si5 C51 H51C 109.5
H51A C51 H51B 109.5
H51A C51 H51C 109.5
H51B C51 H51C 109.5
Si5 C52 H52A 109.5
Si5 C52 H52B 109.5
Si5 C52 H52C 109.5
H52A C52 H52B 109.5
H52A C52 H52C 109.5
H52B C52 H52C 109.5
C54 C53 Si5 110.0(2)
C54 C53 C56 109.1(3)
C55 C53 Si5 110.7(2)
C55 C53 C54 108.6(3)
C55 C53 C56 108.1(3)
C56 C53 Si5 110.2(2)
C53 C54 H54A 109.5
C53 C54 H54B 109.5
C53 C54 H54C 109.5
H54A C54 H54B 109.5
H54A C54 H54C 109.5
H54B C54 H54C 109.5
C53 C55 H55A 109.5
C53 C55 H55B 109.5
C53 C55 H55C 109.5
H55A C55 H55B 109.5
H55A C55 H55C 109.5
H55B C55 H55C 109.5
C53 C56 H56A 109.5
C53 C56 H56B 109.5
C53 C56 H56C 109.5
H56A C56 H56B 109.5
H56A C56 H56C 109.5
H56B C56 H56C 109.5
C5 C6 H6A 109.3
C5 C6 H6B 109.3
C5 C6 C7 111.6(2)
H6A C6 H6B 108.0
C7 C6 H6A 109.3
C7 C6 H6B 109.3
C6 C7 H7A 109.4
C6 C7 H7B 109.4
C6 C7 C8 111.3(2)
H7A C7 H7B 108.0
C8 C7 H7A 109.4
C8 C7 H7B 109.4
C7 C8 H8A 109.0
C7 C8 H8B 109.0
C7 C8 C8A 112.8(2)
H8A C8 H8B 107.8
C8A C8 H8A 109.0
C8A C8 H8B 109.0
C1 C8A C4A 105.2(2)
C1 C8A C8 110.6(2)
C1 C8A C81 110.5(2)
C8 C8A C4A 107.4(2)
C81 C8A C4A 114.0(2)
C81 C8A C8 109.0(2)
C8A C81 H81A 109.5
C8A C81 H81B 109.5
C8A C81 H81C 109.5
H81A C81 H81B 109.5
H81A C81 H81C 109.5
H81B C81 H81C 109.5
O11' S12' C15' 102.76(14)
O13' S12' O11' 106.43(14)
O13' S12' O14' 119.43(17)
O13' S12' C15' 107.86(17)
O14' S12' O11' 109.81(13)
O14' S12' C15' 109.25(17)
C1' O11' S12' 122.68(17)
C1' C2' H2' 108.2
C1' C2' C21' 112.2(2)
C1' C2' C3' 109.9(2)
C21' C2' H2' 108.2
C21' C2' C3' 110.0(3)
C3' C2' H2' 108.2
O5' Si5' C51' 109.96(15)
O5' Si5' C52' 111.22(14)
O5' Si5' C53' 104.45(12)
C51' Si5' C52' 108.3(2)
C51' Si5' C53' 112.30(18)
C52' Si5' C53' 110.66(16)
C5' O5' Si5' 124.43(18)
O11' C1' C2' 108.1(2)
O11' C1' H1' 108.9
O11' C1' C8A' 107.2(2)
C2' C1' H1' 108.9
C2' C1' C8A' 114.7(2)
C8A' C1' H1' 108.9
S12' C15' H15D 109.5
S12' C15' H15E 109.5
S12' C15' H15F 109.5
H15D C15' H15E 109.5
H15D C15' H15F 109.5
H15E C15' H15F 109.5
C2' C21' H21D 109.5
C2' C21' H21E 109.5
C2' C21' H21F 109.5
H21D C21' H21E 109.5
H21D C21' H21F 109.5
H21E C21' H21F 109.5
C2' C3' H3'A 108.9
C2' C3' H3'B 108.9
H3'A C3' H3'B 107.7
C4' C3' C2' 113.6(3)
C4' C3' H3'A 108.9
C4' C3' H3'B 108.9
C3' C4' H4'A 109.6
C3' C4' H4'B 109.6
H4'A C4' H4'B 108.1
C4A' C4' C3' 110.3(2)
C4A' C4' H4'A 109.6
C4A' C4' H4'B 109.6
C4' C4A' H4A' 105.4
C4' C4A' C8A' 112.1(2)
C5' C4A' C4' 113.5(2)
C5' C4A' H4A' 105.4
C5' C4A' C8A' 114.0(2)
C8A' C4A' H4A' 105.4
O5' C5' C4A' 110.6(2)
O5' C5' H5' 108.2
O5' C5' C6' 110.0(2)
C4A' C5' H5' 108.2
C6' C5' C4A' 111.5(2)
C6' C5' H5' 108.2
Si5' C51' H51D 109.5
Si5' C51' H51E 109.5
Si5' C51' H51F 109.5
H51D C51' H51E 109.5
H51D C51' H51F 109.5
H51E C51' H51F 109.5
Si5' C52' H52D 109.5
Si5' C52' H52E 109.5
Si5' C52' H52F 109.5
H52D C52' H52E 109.5
H52D C52' H52F 109.5
H52E C52' H52F 109.5
C54' C53' Si5' 109.2(2)
C54' C53' C56' 109.0(3)
C55' C53' Si5' 110.2(2)
C55' C53' C54' 108.9(3)
C55' C53' C56' 109.2(3)
C56' C53' Si5' 110.3(2)
C53' C54' H54D 109.5
C53' C54' H54E 109.5
C53' C54' H54F 109.5
H54D C54' H54E 109.5
H54D C54' H54F 109.5
H54E C54' H54F 109.5
C53' C55' H55D 109.5
C53' C55' H55E 109.5
C53' C55' H55F 109.5
H55D C55' H55E 109.5
H55D C55' H55F 109.5
H55E C55' H55F 109.5
C53' C56' H56D 109.5
C53' C56' H56E 109.5
C53' C56' H56F 109.5
H56D C56' H56E 109.5
H56D C56' H56F 109.5
H56E C56' H56F 109.5
C5' C6' H6'A 109.3
C5' C6' H6'B 109.3
C5' C6' C7' 111.7(2)
H6'A C6' H6'B 107.9
C7' C6' H6'A 109.3
C7' C6' H6'B 109.3
C6' C7' H7'A 109.5
C6' C7' H7'B 109.5
C6' C7' C8' 110.5(3)
H7'A C7' H7'B 108.1
C8' C7' H7'A 109.5
C8' C7' H7'B 109.5
C7' C8' H8'A 109.0
C7' C8' H8'B 109.0
C7' C8' C8A' 113.1(2)
H8'A C8' H8'B 107.8
C8A' C8' H8'A 109.0
C8A' C8' H8'B 109.0
C1' C8A' C4A' 104.7(2)
C1' C8A' C8' 109.3(2)
C1' C8A' C81' 110.6(2)
C8' C8A' C4A' 108.8(2)
C8' C8A' C81' 109.3(2)
C81' C8A' C4A' 114.0(2)
C8A' C81' H81D 109.5
C8A' C81' H81E 109.5
C8A' C81' H81F 109.5
H81D C81' H81E 109.5
H81D C81' H81F 109.5
H81E C81' H81F 109.5

loop_
_geom_bond_atom_site_label_1
_geom_bond_atom_site_label_2
_geom_bond_distance
S12 O11 1.576(2)
S12 O13 1.433(2)
S12 O14 1.423(3)
S12 C15 1.755(3)
O11 C1 1.486(3)
Si5 O5 1.650(2)
Si5 C51 1.858(4)
Si5 C52 1.873(4)
Si5 C53 1.875(3)
O5 C5 1.440(4)
C1 H1 1.0000
C1 C2 1.530(4)
C1 C8A 1.541(4)
C15 H15A 0.9800
C15 H15B 0.9800
C15 H15C 0.9800
C2 H2 1.0000
C2 C21 1.524(5)
C2 C3 1.534(5)
C21 H21A 0.9800
C21 H21B 0.9800
C21 H21C 0.9800
C3 H3A 0.9900
C3 H3B 0.9900
C3 C4 1.521(5)
C4 H4A 0.9900
C4 H4B 0.9900
C4 C4A 1.532(4)
C4A H4AA 1.0000
C4A C5 1.526(4)
C4A C8A 1.560(4)
C5 H5 1.0000
C5 C6 1.525(4)
C51 H51A 0.9800
C51 H51B 0.9800
C51 H51C 0.9800
C52 H52A 0.9800
C52 H52B 0.9800
C52 H52C 0.9800
C53 C54 1.536(5)
C53 C55 1.536(5)
C53 C56 1.549(4)
C54 H54A 0.9800
C54 H54B 0.9800
C54 H54C 0.9800
C55 H55A 0.9800
C55 H55B 0.9800
C55 H55C 0.9800
C56 H56A 0.9800
C56 H56B 0.9800
C56 H56C 0.9800
C6 H6A 0.9900
C6 H6B 0.9900
C6 C7 1.527(4)
C7 H7A 0.9900
C7 H7B 0.9900
C7 C8 1.533(4)
C8 H8A 0.9900
C8 H8B 0.9900
C8 C8A 1.542(4)
C8A C81 1.542(4)
C81 H81A 0.9800
C81 H81B 0.9800
C81 H81C 0.9800
S12' O11' 1.579(2)
S12' O13' 1.423(3)
S12' O14' 1.433(3)
S12' C15' 1.748(4)
O11' C1' 1.488(3)
C2' H2' 1.0000
C2' C1' 1.520(4)
C2' C21' 1.529(4)
C2' C3' 1.534(4)
Si5' O5' 1.648(2)
Si5' C51' 1.862(4)
Si5' C52' 1.863(3)
Si5' C53' 1.884(3)
O5' C5' 1.443(3)
C1' H1' 1.0000
C1' C8A' 1.541(4)
C15' H15D 0.9800
C15' H15E 0.9800
C15' H15F 0.9800
C21' H21D 0.9800
C21' H21E 0.9800
C21' H21F 0.9800
C3' H3'A 0.9900
C3' H3'B 0.9900
C3' C4' 1.528(4)
C4' H4'A 0.9900
C4' H4'B 0.9900
C4' C4A' 1.526(4)
C4A' H4A' 1.0000
C4A' C5' 1.523(4)
C4A' C8A' 1.557(4)
C5' H5' 1.0000
C5' C6' 1.521(4)
C51' H51D 0.9800
C51' H51E 0.9800
C51' H51F 0.9800
C52' H52D 0.9800
C52' H52E 0.9800
C52' H52F 0.9800
C53' C54' 1.534(5)
C53' C55' 1.534(5)
C53' C56' 1.537(4)
C54' H54D 0.9800
C54' H54E 0.9800
C54' H54F 0.9800
C55' H55D 0.9800
C55' H55E 0.9800
C55' H55F 0.9800
C56' H56D 0.9800
C56' H56E 0.9800
C56' H56F 0.9800
C6' H6'A 0.9900
C6' H6'B 0.9900
C6' C7' 1.531(4)
C7' H7'A 0.9900
C7' H7'B 0.9900
C7' C8' 1.532(4)
C8' H8'A 0.9900
C8' H8'B 0.9900
C8' C8A' 1.541(4)
C8A' C81' 1.545(4)
C81' H81D 0.9800
C81' H81E 0.9800
C81' H81F 0.9800
